data_4023967
loop_
_publ_author_name
'Gideon Fraenkel'
'Xiao Chen'
'Judith Gallucci'
'Yan Lu'

_publ_section_title
;
 Structural Distortions and Dynamic Behavior of the Elusive
 "L"-Shaped cis-Bicyclo[3.3.0]octenyllithium: X-ray Crystallographic
 and NMR Studies
;
_journal_name_full 'Journal of Organic Chemistry'
_journal_page_first 4961
_journal_page_last 4965
_journal_paper_doi 10.1021/jo0706022
_journal_volume 72
_journal_year 2007
_chemical_absolute_configuration unk
_chemical_compound_source 'synthesis as described'
_chemical_formula_moiety 'C32 H58 Li2 N2'
_chemical_formula_sum 'C32 H58 Li2 N2'
_chemical_formula_weight 484.68
_chemical_name_common 'Fraenkel 1469'
_chemical_name_systematic
;
  ?
;
_space_group_IT_number 9
_symmetry_cell_setting monoclinic
_symmetry_Int_Tables_number 9
_symmetry_space_group_name_Hall 'C -2yc'
_symmetry_space_group_name_H-M 'C 1 c 1'
_atom_sites_solution_hydrogens geom
_atom_sites_solution_primary direct
_atom_sites_solution_secondary difmap
_audit_conform_dict_location ftp://ftp.iucr.org/pub/cif_core.dic
_audit_conform_dict_name cif_core.dic
_audit_conform_dict_version 2.3
_audit_creation_date 2006-12-07T12:43:25-00:00
_audit_creation_method 'WinGX routine CIF_UPDATE'
_cell_angle_alpha 90
_cell_angle_beta 99.110(5)
_cell_angle_gamma 90
_cell_formula_units_Z 4
_cell_length_a 11.3719(10)
_cell_length_b 17.364(2)
_cell_length_c 16.532(3)
_cell_measurement_reflns_used 2954
_cell_measurement_temperature 150(2)
_cell_measurement_theta_max 25.028
_cell_measurement_theta_min 2.037
_cell_measurement_wavelength 0.71073
_cell_volume 3223.4(7)
_computing_cell_refinement 'HKL Scalepack (Otwinowski & Minor 1997)'
_computing_data_collection 'Collect (Nonius BV, 1997-2000)'
_computing_data_reduction 'HKL Denzo and Scalepack (Otwinowski & Minor 1997)'
_computing_molecular_graphics 'Ortep-3 for Windows (Farrugia, 1997)'
_computing_publication_material 'WinGX publication routines (Farrugia, 1999)'
_computing_structure_refinement 'SHELXL-97 (Sheldrick, 1997)'
_computing_structure_solution 'SHELXS-97 (Sheldrick, 1997)'
_diffrn_ambient_temperature 150(2)
_diffrn_detector 'Nonius KappaCCD'
_diffrn_detector_area_resol_mean 9
_diffrn_measured_fraction_theta_full 0.998
_diffrn_measured_fraction_theta_max 0.998
_diffrn_measurement_device '95mm CCD camera on \k-goniostat'
_diffrn_measurement_device_type KappaCCD
_diffrn_measurement_method 'phi and omega scans'
_diffrn_orient_matrix_type 'by Nonius Collect from scalepack cell'
_diffrn_orient_matrix_UB_11 0.378715E-1
_diffrn_orient_matrix_UB_12 -0.804405E-1
_diffrn_orient_matrix_UB_13 0.51647E-2
_diffrn_orient_matrix_UB_21 -0.4632E-3
_diffrn_orient_matrix_UB_22 0.34726E-2
_diffrn_orient_matrix_UB_23 0.574821E-1
_diffrn_orient_matrix_UB_31 -0.506192E-1
_diffrn_orient_matrix_UB_32 -0.344629E-1
_diffrn_orient_matrix_UB_33 0.1674E-2
_diffrn_radiation_monochromator graphite
_diffrn_radiation_probe x-ray
_diffrn_radiation_type MoK\a
_diffrn_radiation_wavelength 0.71073
_diffrn_reflns_av_R_equivalents 0.030
_diffrn_reflns_limit_h_max 13
_diffrn_reflns_limit_h_min -13
_diffrn_reflns_limit_k_max 20
_diffrn_reflns_limit_k_min -20
_diffrn_reflns_limit_l_max 19
_diffrn_reflns_limit_l_min -19
_diffrn_reflns_number 23008
_diffrn_reflns_theta_full 25.04
_diffrn_reflns_theta_max 25.04
_diffrn_reflns_theta_min 2.16
_diffrn_source 'Enraf Nonius FR590'
_exptl_absorpt_coefficient_mu 0.056
_exptl_absorpt_correction_type none
_exptl_crystal_colour 'pale yellow'
_exptl_crystal_density_diffrn 0.999
_exptl_crystal_density_method 'not measured'
_exptl_crystal_description chunk
_exptl_crystal_F_000 1080
_exptl_crystal_size_max 0.38
_exptl_crystal_size_mid 0.38
_exptl_crystal_size_min 0.38
_refine_diff_density_max 0.409
_refine_diff_density_min -0.315
_refine_diff_density_rms 0.037
_refine_ls_extinction_method none
_refine_ls_goodness_of_fit_ref 1.051
_refine_ls_hydrogen_treatment constr
_refine_ls_matrix_type full
_refine_ls_number_parameters 358
_refine_ls_number_reflns 2856
_refine_ls_number_restraints 11
_refine_ls_restrained_S_all 1.07
_refine_ls_R_factor_all 0.0635
_refine_ls_R_factor_gt 0.0544
_refine_ls_shift/su_max 0.006
_refine_ls_shift/su_mean 0.001
_refine_ls_structure_factor_coef Fsqd
_refine_ls_weighting_details 'w=1/[\s^2^(Fo^2^)+(0.0813P)^2^+2.5408P] where P=(Fo^2^+2Fc^2^)/3'
_refine_ls_weighting_scheme calc
_refine_ls_wR_factor_gt 0.1396
_refine_ls_wR_factor_ref 0.1471
_reflns_number_gt 2516
_reflns_number_total 2856
_reflns_threshold_expression >2sigma(I)
_cod_data_source_file jo0706022si20070403_091600.cif
_cod_data_source_block shelxl
_cod_original_sg_symbol_H-M 'C c'
_cod_database_code 4023967

loop_
_symmetry_equiv_pos_as_xyz
'x, y, z'
'x, -y, z+1/2'
'x+1/2, y+1/2, z'
'x+1/2, -y+1/2, z+1/2'

loop_
_atom_site_label
_atom_site_type_symbol
_atom_site_fract_x
_atom_site_fract_y
_atom_site_fract_z
_atom_site_U_iso_or_equiv
_atom_site_adp_type
_atom_site_occupancy
_atom_site_symmetry_multiplicity
_atom_site_calc_flag
_atom_site_refinement_flags
_atom_site_disorder_assembly
_atom_site_disorder_group
C1A C 0.4322(3) 0.33173(18) 0.4879(2) 0.0301(7) Uani 1 1 d . A .
H1A H 0.4418 0.2852 0.5184 0.036 Uiso 1 1 calc R . .
C2A C 0.5047(3) 0.40130(18) 0.5005(2) 0.0270(7) Uani 1 1 d . . .
C3A C 0.4904(3) 0.44646(19) 0.4320(2) 0.0310(7) Uani 1 1 d . . .
H3A H 0.537 0.4908 0.4256 0.037 Uiso 1 1 calc R . .
C4A C 0.3914(3) 0.41730(19) 0.3679(2) 0.0330(7) Uani 1 1 d . A .
H4A H 0.4235 0.397 0.3192 0.04 Uiso 1 1 calc R . .
C5A C 0.2895(3) 0.4747(2) 0.3418(2) 0.0445(9) Uani 1 1 d D . .
H5A1 H 0.3121 0.5259 0.3658 0.053 Uiso 0.523(14) 1 calc PR A 1
H5A2 H 0.276 0.48 0.2814 0.053 Uiso 0.523(14) 1 calc PR A 1
H5A3 H 0.318 0.5286 0.3426 0.053 Uiso 0.477(14) 1 calc PR A 2
H5A4 H 0.2438 0.4624 0.2873 0.053 Uiso 0.477(14) 1 calc PR A 2
C6A C 0.1745(5) 0.4477(5) 0.3702(6) 0.053(3) Uani 0.523(14) 1 d PD A 1
H6A1 H 0.1228 0.4185 0.327 0.064 Uiso 0.523(14) 1 calc PR A 1
H6A2 H 0.1291 0.4911 0.3888 0.064 Uiso 0.523(14) 1 calc PR A 1
C7A C 0.2290(6) 0.3958(5) 0.4416(4) 0.040(2) Uiso 0.523(14) 1 d PD A 1
H7A1 H 0.1687 0.3589 0.4552 0.048 Uiso 0.523(14) 1 calc PR A 1
H7A2 H 0.2569 0.4274 0.4908 0.048 Uiso 0.523(14) 1 calc PR A 1
C6AA C 0.2184(10) 0.4579(5) 0.4115(6) 0.051(3) Uiso 0.477(14) 1 d PD A 2
H6A3 H 0.138 0.4811 0.3991 0.061 Uiso 0.477(14) 1 calc PR A 2
H6A4 H 0.2595 0.4801 0.4636 0.061 Uiso 0.477(14) 1 calc PR A 2
C7AA C 0.2087(6) 0.3697(5) 0.4191(8) 0.060(3) Uiso 0.477(14) 1 d PD A 2
H7A3 H 0.1855 0.3539 0.4719 0.071 Uiso 0.477(14) 1 calc PR A 2
H7A4 H 0.1532 0.347 0.3731 0.071 Uiso 0.477(14) 1 calc PR A 2
C8A C 0.3373(3) 0.3508(2) 0.4145(3) 0.0463(10) Uani 1 1 d D . .
H8A1 H 0.3122 0.3052 0.379 0.056 Uiso 0.523(14) 1 calc PR A 1
H8A2 H 0.3344 0.305 0.3775 0.056 Uiso 0.477(14) 1 calc PR A 2
C9A C 0.5921(3) 0.4176(2) 0.5767(2) 0.0327(7) Uani 1 1 d . . .
H9A1 H 0.661 0.4451 0.5604 0.039 Uiso 1 1 calc R . .
H9A2 H 0.6218 0.3678 0.6008 0.039 Uiso 1 1 calc R . .
C10A C 0.5464(3) 0.4651(2) 0.6439(2) 0.0387(8) Uani 1 1 d . . .
C11A C 0.4365(6) 0.4263(3) 0.6697(3) 0.0745(17) Uani 1 1 d . . .
H11A H 0.4093 0.4567 0.7132 0.112 Uiso 1 1 calc R . .
H11B H 0.4575 0.3743 0.6899 0.112 Uiso 1 1 calc R . .
H11C H 0.3727 0.4234 0.6224 0.112 Uiso 1 1 calc R . .
C12A C 0.5136(4) 0.5459(2) 0.6141(3) 0.0487(10) Uani 1 1 d . . .
H12A H 0.4538 0.5434 0.5644 0.073 Uiso 1 1 calc R . .
H12B H 0.5848 0.5724 0.6018 0.073 Uiso 1 1 calc R . .
H12C H 0.4809 0.5743 0.6567 0.073 Uiso 1 1 calc R . .
C13A C 0.6446(5) 0.4693(3) 0.7180(3) 0.0697(15) Uani 1 1 d . . .
H13A H 0.7154 0.4935 0.7021 0.105 Uiso 1 1 calc R . .
H13B H 0.6647 0.4172 0.7384 0.105 Uiso 1 1 calc R . .
H13C H 0.6171 0.4999 0.7612 0.105 Uiso 1 1 calc R . .
C1B C 0.6691(3) 0.31514(19) 0.3038(2) 0.0345(8) Uani 1 1 d . . .
H1B H 0.6534 0.3505 0.2596 0.041 Uiso 1 1 calc R A .
C2B C 0.6064(3) 0.24906(18) 0.31025(19) 0.0264(7) Uani 1 1 d . A .
C3B C 0.6396(3) 0.21214(18) 0.3877(2) 0.0286(7) Uani 1 1 d . . .
H3B H 0.5957 0.1745 0.4122 0.034 Uiso 1 1 calc R A .
C4B C 0.7618(3) 0.2465(2) 0.4231(2) 0.0422(9) Uani 1 1 d . A .
H4B H 0.7679 0.2554 0.4833 0.051 Uiso 1 1 calc R . .
C5B C 0.8720(4) 0.2020(3) 0.4034(4) 0.0740(16) Uani 1 1 d . . .
H5B1 H 0.9288 0.1925 0.4543 0.089 Uiso 1 1 calc R A .
H5B2 H 0.8475 0.1518 0.3779 0.089 Uiso 1 1 calc R . .
C6B C 0.9267(6) 0.2480(4) 0.3484(5) 0.103(2) Uani 1 1 d . A .
H6B1 H 0.9019 0.2294 0.2917 0.123 Uiso 1 1 calc R . .
H6B2 H 1.0144 0.2432 0.3619 0.123 Uiso 1 1 calc R . .
C7B C 0.8923(4) 0.3295(3) 0.3540(3) 0.0615(12) Uani 1 1 d . . .
H7B1 H 0.8915 0.3563 0.3011 0.074 Uiso 1 1 calc R A .
H7B2 H 0.9473 0.3568 0.397 0.074 Uiso 1 1 calc R . .
C8B C 0.7667(3) 0.3244(2) 0.3764(2) 0.0398(9) Uani 1 1 d . A .
H8B H 0.7503 0.369 0.4113 0.048 Uiso 1 1 calc R . .
C9B C 0.5044(3) 0.2214(2) 0.2468(2) 0.0336(8) Uani 1 1 d . . .
H9B1 H 0.4578 0.2668 0.2242 0.04 Uiso 1 1 calc R A .
H9B2 H 0.4514 0.1889 0.2747 0.04 Uiso 1 1 calc R . .
C10B C 0.5399(4) 0.1751(2) 0.1750(2) 0.0379(8) Uani 1 1 d . A .
C11B C 0.6092(6) 0.2261(3) 0.1239(3) 0.0774(18) Uani 1 1 d . . .
H11D H 0.6845 0.2418 0.157 0.116 Uiso 1 1 calc R A .
H11E H 0.5619 0.272 0.1058 0.116 Uiso 1 1 calc R . .
H11F H 0.6256 0.1973 0.0759 0.116 Uiso 1 1 calc R . .
C12B C 0.4260(5) 0.1450(3) 0.1226(3) 0.0640(13) Uani 1 1 d . . .
H12D H 0.4465 0.1169 0.0754 0.096 Uiso 1 1 calc R A .
H12E H 0.374 0.1885 0.1034 0.096 Uiso 1 1 calc R . .
H12F H 0.3845 0.1105 0.1555 0.096 Uiso 1 1 calc R . .
C13B C 0.6180(4) 0.1073(2) 0.2064(3) 0.0523(11) Uani 1 1 d . . .
H13D H 0.641 0.0791 0.16 0.078 Uiso 1 1 calc R A .
H13E H 0.5739 0.0729 0.2378 0.078 Uiso 1 1 calc R . .
H13F H 0.6897 0.126 0.2418 0.078 Uiso 1 1 calc R . .
N1 N 0.3692(3) 0.12448(17) 0.4726(2) 0.0419(7) Uani 1 1 d . . .
N2 N 0.5835(3) 0.15279(18) 0.5938(2) 0.0451(8) Uani 1 1 d . . .
C1 C 0.4278(14) 0.0667(7) 0.5399(8) 0.050(3) Uani 0.441(12) 1 d P A 3
H1C1 H 0.3649 0.0341 0.5574 0.06 Uiso 0.441(12) 1 calc PR A 3
H2C1 H 0.483 0.0325 0.5161 0.06 Uiso 0.441(12) 1 calc PR A 3
C2 C 0.495(3) 0.1068(14) 0.6139(19) 0.062(6) Uani 0.441(12) 1 d P A 3
H1C2 H 0.4394 0.1385 0.6399 0.074 Uiso 0.441(12) 1 calc PR A 3
H2C2 H 0.5307 0.0678 0.6541 0.074 Uiso 0.441(12) 1 calc PR A 3
C1D C 0.3735(8) 0.0995(6) 0.5555(5) 0.050(2) Uani 0.559(12) 1 d P A 4
H3C1 H 0.3235 0.053 0.557 0.06 Uiso 0.559(12) 1 calc PR A 4
H4C1 H 0.3419 0.1404 0.5878 0.06 Uiso 0.559(12) 1 calc PR A 4
C2D C 0.499(2) 0.0818(10) 0.5916(13) 0.055(5) Uani 0.559(12) 1 d P A 4
H3C2 H 0.5285 0.0402 0.5594 0.066 Uiso 0.559(12) 1 calc PR A 4
H4C2 H 0.5003 0.0626 0.6482 0.066 Uiso 0.559(12) 1 calc PR A 4
C3 C 0.3540(13) 0.0801(9) 0.3948(9) 0.063(4) Uiso 0.441(12) 1 d P A 3
H1C3 H 0.3075 0.0335 0.4006 0.095 Uiso 0.441(12) 1 calc PR A 3
H2C3 H 0.4324 0.0657 0.3821 0.095 Uiso 0.441(12) 1 calc PR A 3
H3C3 H 0.3121 0.1119 0.3504 0.095 Uiso 0.441(12) 1 calc PR A 3
C3D C 0.3787(9) 0.0633(6) 0.4164(6) 0.051(2) Uiso 0.559(12) 1 d P A 4
H4C3 H 0.3187 0.0239 0.4219 0.077 Uiso 0.559(12) 1 calc PR A 4
H5C3 H 0.4583 0.0404 0.4284 0.077 Uiso 0.559(12) 1 calc PR A 4
H6C3 H 0.3656 0.0835 0.3604 0.077 Uiso 0.559(12) 1 calc PR A 4
C4 C 0.2674(9) 0.1562(6) 0.4925(8) 0.049(3) Uiso 0.441(12) 1 d P A 3
H1C4 H 0.2095 0.1154 0.4974 0.073 Uiso 0.441(12) 1 calc PR A 3
H2C4 H 0.2337 0.1925 0.4496 0.073 Uiso 0.441(12) 1 calc PR A 3
H3C4 H 0.2862 0.1836 0.5448 0.073 Uiso 0.441(12) 1 calc PR A 3
C4D C 0.2417(7) 0.1571(4) 0.4454(6) 0.043(2) Uiso 0.559(12) 1 d P A 4
H4C4 H 0.1829 0.1166 0.4496 0.064 Uiso 0.559(12) 1 calc PR A 4
H5C4 H 0.2338 0.1749 0.3885 0.064 Uiso 0.559(12) 1 calc PR A 4
H6C4 H 0.2282 0.2003 0.4809 0.064 Uiso 0.559(12) 1 calc PR A 4
C5 C 0.6930(10) 0.1061(8) 0.5805(8) 0.047(3) Uiso 0.441(12) 1 d P A 3
H1C5 H 0.7224 0.0766 0.6301 0.07 Uiso 0.441(12) 1 calc PR A 3
H2C5 H 0.7555 0.1412 0.5684 0.07 Uiso 0.441(12) 1 calc PR A 3
H3C5 H 0.6713 0.0707 0.5344 0.07 Uiso 0.441(12) 1 calc PR A 3
C5D C 0.7019(8) 0.1292(7) 0.5993(7) 0.055(3) Uiso 0.559(12) 1 d P A 4
H4C5 H 0.7208 0.0924 0.6444 0.083 Uiso 0.559(12) 1 calc PR A 4
H5C5 H 0.7544 0.174 0.6095 0.083 Uiso 0.559(12) 1 calc PR A 4
H6C5 H 0.7135 0.1046 0.5478 0.083 Uiso 0.559(12) 1 calc PR A 4
C6 C 0.6286(12) 0.2061(6) 0.6644(6) 0.050(3) Uiso 0.441(12) 1 d P A 3
H1C6 H 0.5618 0.2356 0.6795 0.076 Uiso 0.441(12) 1 calc PR A 3
H2C6 H 0.6875 0.2416 0.6479 0.076 Uiso 0.441(12) 1 calc PR A 3
H3C6 H 0.6658 0.1757 0.7115 0.076 Uiso 0.441(12) 1 calc PR A 3
C6D C 0.5643(10) 0.2000(5) 0.6630(5) 0.058(2) Uiso 0.559(12) 1 d P A 4
H4C6 H 0.4791 0.2109 0.6595 0.086 Uiso 0.559(12) 1 calc PR A 4
H5C6 H 0.6081 0.2485 0.6621 0.086 Uiso 0.559(12) 1 calc PR A 4
H6C6 H 0.5927 0.1725 0.7141 0.086 Uiso 0.559(12) 1 calc PR A 4
Li1 Li 0.5084(5) 0.2091(3) 0.4808(4) 0.0343(12) Uani 1 1 d . A .
Li2 Li 0.5620(6) 0.3257(3) 0.4064(4) 0.0394(13) Uani 1 1 d . A .

loop_
_atom_site_aniso_label
_atom_site_aniso_U_11
_atom_site_aniso_U_22
_atom_site_aniso_U_33
_atom_site_aniso_U_23
_atom_site_aniso_U_13
_atom_site_aniso_U_12
C1A 0.0363(17) 0.0235(15) 0.0307(17) 0.0019(13) 0.0064(14) -0.0003(14)
C2A 0.0281(16) 0.0244(15) 0.0300(16) -0.0018(13) 0.0089(13) 0.0053(13)
C3A 0.0318(16) 0.0253(16) 0.0366(18) 0.0004(14) 0.0079(14) -0.0035(13)
C4A 0.0407(19) 0.0275(17) 0.0312(17) 0.0028(14) 0.0073(15) 0.0035(15)
C5A 0.045(2) 0.041(2) 0.045(2) 0.0013(18) 0.0008(17) 0.0088(18)
C6A 0.043(5) 0.067(6) 0.053(6) 0.005(4) 0.016(4) 0.010(4)
C8A 0.046(2) 0.039(2) 0.049(2) 0.0122(18) -0.0075(18) -0.0160(18)
C9A 0.0318(17) 0.0300(17) 0.0351(18) -0.0015(14) 0.0020(14) 0.0004(14)
C10A 0.048(2) 0.0371(19) 0.0319(18) -0.0084(15) 0.0072(16) -0.0006(16)
C11A 0.105(4) 0.064(3) 0.070(3) -0.027(3) 0.060(3) -0.026(3)
C12A 0.056(2) 0.039(2) 0.049(2) -0.0137(18) 0.0002(19) 0.0099(18)
C13A 0.095(4) 0.062(3) 0.043(2) -0.018(2) -0.018(2) 0.017(3)
C1B 0.043(2) 0.0299(17) 0.0332(18) 0.0044(15) 0.0147(15) 0.0051(15)
C2B 0.0258(15) 0.0282(16) 0.0273(16) -0.0050(13) 0.0099(13) 0.0043(13)
C3B 0.0340(17) 0.0273(16) 0.0250(15) -0.0001(13) 0.0059(13) -0.0040(14)
C4B 0.043(2) 0.043(2) 0.036(2) 0.0018(16) -0.0067(16) -0.0044(18)
C5B 0.033(2) 0.054(3) 0.124(5) -0.004(3) -0.021(3) 0.009(2)
C6B 0.086(4) 0.088(4) 0.149(7) -0.008(4) 0.064(5) 0.026(4)
C7B 0.036(2) 0.067(3) 0.083(3) -0.004(3) 0.017(2) -0.007(2)
C8B 0.0357(19) 0.038(2) 0.047(2) -0.0056(16) 0.0101(16) -0.0096(15)
C9B 0.0304(17) 0.0364(19) 0.0332(18) 0.0009(14) 0.0021(14) 0.0096(14)
C10B 0.049(2) 0.0324(18) 0.0303(18) -0.0030(15) 0.0012(16) 0.0042(16)
C11B 0.139(5) 0.064(3) 0.039(3) -0.014(2) 0.044(3) -0.022(3)
C12B 0.079(3) 0.063(3) 0.042(2) -0.015(2) -0.017(2) 0.012(3)
C13B 0.054(2) 0.041(2) 0.058(3) -0.0191(19) -0.003(2) 0.0139(18)
N1 0.0450(17) 0.0304(15) 0.0530(19) -0.0002(14) 0.0160(15) -0.0049(14)
N2 0.060(2) 0.0355(17) 0.0397(18) 0.0108(14) 0.0090(15) 0.0034(15)
C1 0.049(7) 0.038(6) 0.063(7) 0.017(5) 0.005(6) -0.008(5)
C2 0.078(11) 0.052(15) 0.055(13) 0.022(10) 0.008(8) -0.016(12)
C1D 0.043(5) 0.048(5) 0.064(5) 0.027(4) 0.021(4) -0.003(4)
C2D 0.065(7) 0.032(8) 0.066(13) 0.031(7) 0.001(9) -0.006(7)
Li1 0.040(3) 0.032(3) 0.032(3) 0.005(2) 0.007(2) -0.003(2)
Li2 0.056(3) 0.029(3) 0.037(3) -0.002(2) 0.019(3) 0.001(3)

loop_
_atom_type_symbol
_atom_type_description
_atom_type_scat_dispersion_real
_atom_type_scat_dispersion_imag
_atom_type_scat_source
C C 0.0033 0.0016 'International Tables Vol C Tables 4.2.6.8 and 6.1.1.4'
H H 0 0 'International Tables Vol C Tables 4.2.6.8 and 6.1.1.4'
Li Li -0.0003 0.0001 'International Tables Vol C Tables 4.2.6.8 and 6.1.1.4'
N N 0.0061 0.0033 'International Tables Vol C Tables 4.2.6.8 and 6.1.1.4'

loop_
_geom_angle_atom_site_label_1
_geom_angle_atom_site_label_2
_geom_angle_atom_site_label_3
_geom_angle
_geom_angle_site_symmetry_1
_geom_angle_site_symmetry_3
_geom_angle_publ_flag
C2A C1A C8A 104.2(3) . . ?
C2A C1A Li2 72.6(2) . . ?
C8A C1A Li2 88.9(3) . . ?
C2A C1A Li1 124.3(3) . . ?
C8A C1A Li1 112.6(3) . . ?
Li2 C1A Li1 67.9(2) . . ?
C2A C1A H1A 127.9 . . ?
C8A C1A H1A 127.9 . . ?
Li2 C1A H1A 105 . . ?
Li1 C1A H1A 39.6 . . ?
C3A C2A C1A 111.5(3) . . ?
C3A C2A C9A 124.3(3) . . ?
C1A C2A C9A 124.1(3) . . ?
C3A C2A Li2 76.5(2) . . ?
C1A C2A Li2 68.3(2) . . ?
C9A C2A Li2 118.2(3) . . ?
C2A C3A C4A 111.6(3) . . ?
C2A C3A Li2 68.4(2) . . ?
C4A C3A Li2 79.2(2) . . ?
C2A C3A H3A 124.2 . . ?
C4A C3A H3A 124.2 . . ?
Li2 C3A H3A 119.7 . . ?
C3A C4A C5A 115.2(3) . . ?
C3A C4A C8A 102.1(3) . . ?
C5A C4A C8A 106.2(3) . . ?
C3A C4A Li2 64.7(2) . . ?
C5A C4A Li2 177.8(3) . . ?
C8A C4A Li2 75.9(2) . . ?
C3A C4A H4A 111 . . ?
C5A C4A H4A 111 . . ?
C8A C4A H4A 111 . . ?
Li2 C4A H4A 67.3 . . ?
C6A C5A C4A 111.0(4) . . ?
C6AA C5A C4A 97.4(5) . . ?
C6A C5A H5A1 109.4 . . ?
C4A C5A H5A1 109.4 . . ?
C6A C5A H5A2 109.4 . . ?
C4A C5A H5A2 109.4 . . ?
H5A1 C5A H5A2 108 . . ?
C6AA C5A H5A3 112.3 . . ?
C4A C5A H5A3 112.3 . . ?
C6AA C5A H5A4 112.3 . . ?
C4A C5A H5A4 112.3 . . ?
H5A3 C5A H5A4 109.9 . . ?
C5A C6A C7A 98.9(5) . . ?
C5A C6A H6A1 112 . . ?
C7A C6A H6A1 112 . . ?
C5A C6A H6A2 112 . . ?
C7A C6A H6A2 112 . . ?
H6A1 C6A H6A2 109.7 . . ?
C6A C7A C8A 108.0(5) . . ?
C6A C7A H7A1 110.1 . . ?
C8A C7A H7A1 110.1 . . ?
C6A C7A H7A2 110.1 . . ?
C8A C7A H7A2 110.1 . . ?
H7A1 C7A H7A2 108.4 . . ?
C5A C6AA C7AA 107.5(6) . . ?
C5A C6AA H6A3 110.2 . . ?
C7AA C6AA H6A3 110.2 . . ?
C5A C6AA H6A4 110.2 . . ?
C7AA C6AA H6A4 110.2 . . ?
H6A3 C6AA H6A4 108.5 . . ?
C8A C7AA C6AA 97.5(6) . . ?
C8A C7AA H7A3 112.3 . . ?
C6AA C7AA H7A3 112.3 . . ?
C8A C7AA H7A4 112.3 . . ?
C6AA C7AA H7A4 112.3 . . ?
H7A3 C7AA H7A4 109.9 . . ?
C7AA C8A C1A 125.0(6) . . ?
C7AA C8A C4A 108.8(4) . . ?
C1A C8A C4A 105.5(3) . . ?
C1A C8A C7A 111.4(4) . . ?
C4A C8A C7A 99.2(4) . . ?
C7AA C8A Li2 177.1(4) . . ?
C1A C8A Li2 55.3(2) . . ?
C4A C8A Li2 68.6(2) . . ?
C7A C8A Li2 155.1(4) . . ?
C1A C8A H8A1 113.2 . . ?
C4A C8A H8A1 113.2 . . ?
C7A C8A H8A1 113.2 . . ?
Li2 C8A H8A1 91.7 . . ?
C7AA C8A H8A2 105.3 . . ?
C1A C8A H8A2 105.3 . . ?
C4A C8A H8A2 105.3 . . ?
Li2 C8A H8A2 77 . . ?
C2A C9A C10A 116.9(3) . . ?
C2A C9A H9A1 108.1 . . ?
C10A C9A H9A1 108.1 . . ?
C2A C9A H9A2 108.1 . . ?
C10A C9A H9A2 108.1 . . ?
H9A1 C9A H9A2 107.3 . . ?
C12A C10A C13A 109.2(3) . . ?
C12A C10A C11A 109.1(4) . . ?
C13A C10A C11A 108.9(4) . . ?
C12A C10A C9A 110.7(3) . . ?
C13A C10A C9A 108.5(3) . . ?
C11A C10A C9A 110.4(3) . . ?
C10A C11A H11A 109.5 . . ?
C10A C11A H11B 109.5 . . ?
H11A C11A H11B 109.5 . . ?
C10A C11A H11C 109.5 . . ?
H11A C11A H11C 109.5 . . ?
H11B C11A H11C 109.5 . . ?
C10A C12A H12A 109.5 . . ?
C10A C12A H12B 109.5 . . ?
H12A C12A H12B 109.5 . . ?
C10A C12A H12C 109.5 . . ?
H12A C12A H12C 109.5 . . ?
H12B C12A H12C 109.5 . . ?
C10A C13A H13A 109.5 . . ?
C10A C13A H13B 109.5 . . ?
H13A C13A H13B 109.5 . . ?
C10A C13A H13C 109.5 . . ?
H13A C13A H13C 109.5 . . ?
H13B C13A H13C 109.5 . . ?
C2B C1B C8B 110.9(3) . . ?
C2B C1B Li2 70.0(2) . . ?
C8B C1B Li2 79.0(3) . . ?
C2B C1B H1B 124.6 . . ?
C8B C1B H1B 124.6 . . ?
Li2 C1B H1B 118 . . ?
C1B C2B C3B 112.3(3) . . ?
C1B C2B C9B 124.5(3) . . ?
C3B C2B C9B 122.9(3) . . ?
C1B C2B Li2 74.3(3) . . ?
C3B C2B Li2 71.4(2) . . ?
C9B C2B Li2 117.1(3) . . ?
C2B C3B C4B 105.1(3) . . ?
C2B C3B Li2 70.7(2) . . ?
C4B C3B Li2 87.6(3) . . ?
C2B C3B Li1 120.1(3) . . ?
C4B C3B Li1 113.3(3) . . ?
Li2 C3B Li1 67.1(2) . . ?
C2B C3B H3B 127.4 . . ?
C4B C3B H3B 127.4 . . ?
Li2 C3B H3B 107.9 . . ?
Li1 C3B H3B 42.4 . . ?
C3B C4B C5B 116.1(3) . . ?
C3B C4B C8B 104.4(3) . . ?
C5B C4B C8B 103.5(4) . . ?
C3B C4B Li2 56.7(2) . . ?
C5B C4B Li2 162.1(4) . . ?
C8B C4B Li2 66.0(2) . . ?
C3B C4B H4B 110.8 . . ?
C5B C4B H4B 110.8 . . ?
C8B C4B H4B 110.8 . . ?
Li2 C4B H4B 86.9 . . ?
C6B C5B C4B 107.7(4) . . ?
C6B C5B H5B1 110.2 . . ?
C4B C5B H5B1 110.2 . . ?
C6B C5B H5B2 110.2 . . ?
C4B C5B H5B2 110.2 . . ?
H5B1 C5B H5B2 108.5 . . ?
C5B C6B C7B 110.6(5) . . ?
C5B C6B H6B1 109.5 . . ?
C7B C6B H6B1 109.5 . . ?
C5B C6B H6B2 109.5 . . ?
C7B C6B H6B2 109.5 . . ?
H6B1 C6B H6B2 108.1 . . ?
C6B C7B C8B 103.0(4) . . ?
C6B C7B H7B1 111.2 . . ?
C8B C7B H7B1 111.2 . . ?
C6B C7B H7B2 111.2 . . ?
C8B C7B H7B2 111.2 . . ?
H7B1 C7B H7B2 109.1 . . ?
C1B C8B C7B 114.2(3) . . ?
C1B C8B C4B 102.7(3) . . ?
C7B C8B C4B 106.0(3) . . ?
C1B C8B Li2 63.9(2) . . ?
C7B C8B Li2 175.5(4) . . ?
C4B C8B Li2 78.4(2) . . ?
C1B C8B H8B 111.1 . . ?
C7B C8B H8B 111.1 . . ?
C4B C8B H8B 111.1 . . ?
Li2 C8B H8B 66.8 . . ?
C2B C9B C10B 115.7(3) . . ?
C2B C9B H9B1 108.3 . . ?
C10B C9B H9B1 108.3 . . ?
C2B C9B H9B2 108.3 . . ?
C10B C9B H9B2 108.3 . . ?
H9B1 C9B H9B2 107.4 . . ?
C13B C10B C11B 108.4(4) . . ?
C13B C10B C12B 109.0(3) . . ?
C11B C10B C12B 110.4(4) . . ?
C13B C10B C9B 110.6(3) . . ?
C11B C10B C9B 110.2(3) . . ?
C12B C10B C9B 108.2(3) . . ?
C10B C11B H11D 109.5 . . ?
C10B C11B H11E 109.5 . . ?
H11D C11B H11E 109.5 . . ?
C10B C11B H11F 109.5 . . ?
H11D C11B H11F 109.5 . . ?
H11E C11B H11F 109.5 . . ?
C10B C12B H12D 109.5 . . ?
C10B C12B H12E 109.5 . . ?
H12D C12B H12E 109.5 . . ?
C10B C12B H12F 109.5 . . ?
H12D C12B H12F 109.5 . . ?
H12E C12B H12F 109.5 . . ?
C10B C13B H13D 109.5 . . ?
C10B C13B H13E 109.5 . . ?
H13D C13B H13E 109.5 . . ?
C10B C13B H13F 109.5 . . ?
H13D C13B H13F 109.5 . . ?
H13E C13B H13F 109.5 . . ?
C3D N1 C1D 113.8(6) . . ?
C4 N1 C3 115.5(8) . . ?
C3D N1 C4D 104.3(6) . . ?
C1D N1 C4D 106.1(5) . . ?
C4 N1 C1 111.6(7) . . ?
C3 N1 C1 105.1(8) . . ?
C4 N1 Li1 110.6(5) . . ?
C3D N1 Li1 114.8(4) . . ?
C1D N1 Li1 103.5(4) . . ?
C3 N1 Li1 113.1(6) . . ?
C4D N1 Li1 114.4(4) . . ?
C1 N1 Li1 99.6(5) . . ?
C5D N2 C6D 112.3(7) . . ?
C2 N2 C6 110.1(12) . . ?
C2 N2 C5 111.8(12) . . ?
C6 N2 C5 104.5(7) . . ?
C5D N2 C2D 110.8(9) . . ?
C6D N2 C2D 107.1(9) . . ?
C2 N2 Li1 105.7(15) . . ?
C5D N2 Li1 115.7(5) . . ?
C6D N2 Li1 109.7(4) . . ?
C6 N2 Li1 115.4(5) . . ?
C5 N2 Li1 109.5(5) . . ?
C2D N2 Li1 100.3(8) . . ?
C2 C1 N1 112.7(14) . . ?
C2 C1 H1C1 109.1 . . ?
N1 C1 H1C1 109.1 . . ?
C2 C1 H2C1 109.1 . . ?
N1 C1 H2C1 109.1 . . ?
H1C1 C1 H2C1 107.8 . . ?
N2 C2 C1 112(2) . . ?
N2 C2 H1C2 109.2 . . ?
C1 C2 H1C2 109.2 . . ?
N2 C2 H2C2 109.2 . . ?
C1 C2 H2C2 109.2 . . ?
H1C2 C2 H2C2 107.9 . . ?
N1 C1D C2D 109.5(11) . . ?
N1 C1D H3C1 109.8 . . ?
C2D C1D H3C1 109.8 . . ?
N1 C1D H4C1 109.8 . . ?
C2D C1D H4C1 109.8 . . ?
H3C1 C1D H4C1 108.2 . . ?
C1D C2D N2 113.3(12) . . ?
C1D C2D H3C2 108.9 . . ?
N2 C2D H3C2 108.9 . . ?
C1D C2D H4C2 108.9 . . ?
N2 C2D H4C2 108.9 . . ?
H3C2 C2D H4C2 107.7 . . ?
N1 C3 H1C3 109.5 . . ?
N1 C3 H2C3 109.5 . . ?
N1 C3 H3C3 109.5 . . ?
N1 C3D H4C3 109.5 . . ?
N1 C3D H5C3 109.5 . . ?
N1 C3D H6C3 109.5 . . ?
N1 C4 H1C4 109.5 . . ?
N1 C4 H2C4 109.5 . . ?
N1 C4 H3C4 109.5 . . ?
N1 C4D H4C4 109.5 . . ?
N1 C4D H5C4 109.5 . . ?
N1 C4D H6C4 109.5 . . ?
N2 C5 H1C5 109.5 . . ?
N2 C5 H2C5 109.5 . . ?
N2 C5 H3C5 109.5 . . ?
N2 C5D H4C5 109.5 . . ?
N2 C5D H5C5 109.5 . . ?
N2 C5D H6C5 109.5 . . ?
N2 C6 H1C6 109.5 . . ?
N2 C6 H2C6 109.5 . . ?
N2 C6 H3C6 109.5 . . ?
N2 C6D H4C6 109.5 . . ?
N2 C6D H5C6 109.5 . . ?
N2 C6D H6C6 109.5 . . ?
N1 Li1 N2 86.1(2) . . ?
N1 Li1 C3B 121.4(3) . . ?
N2 Li1 C3B 112.3(3) . . ?
N1 Li1 C1A 110.8(3) . . ?
N2 Li1 C1A 118.3(3) . . ?
C3B Li1 C1A 107.4(2) . . ?
N1 Li1 Li2 139.4(3) . . ?
N2 Li1 Li2 134.4(3) . . ?
C3B Li1 Li2 54.4(2) . . ?
C1A Li1 Li2 53.0(2) . . ?
C1A Li2 C2B 137.9(3) . . ?
C1A Li2 C3B 117.4(3) . . ?
C2B Li2 C3B 37.93(16) . . ?
C1A Li2 C2A 39.05(16) . . ?
C2B Li2 C2A 176.2(4) . . ?
C3B Li2 C2A 143.1(3) . . ?
C1A Li2 C1B 169.7(4) . . ?
C2B Li2 C1B 35.75(15) . . ?
C3B Li2 C1B 62.8(2) . . ?
C2A Li2 C1B 146.6(3) . . ?
C1A Li2 C3A 63.0(2) . . ?
C2B Li2 C3A 144.2(3) . . ?
C3B Li2 C3A 176.5(4) . . ?
C2A Li2 C3A 35.06(15) . . ?
C1B Li2 C3A 117.5(3) . . ?
C1A Li2 C8B 153.2(3) . . ?
C2B Li2 C8B 60.9(2) . . ?
C3B Li2 C8B 63.2(2) . . ?
C2A Li2 C8B 122.8(3) . . ?
C1B Li2 C8B 37.09(17) . . ?
C3A Li2 C8B 114.7(3) . . ?
C1A Li2 Li1 59.0(2) . . ?
C2B Li2 Li1 88.1(3) . . ?
C3B Li2 Li1 58.4(2) . . ?
C2A Li2 Li1 90.7(3) . . ?
C1B Li2 Li1 120.6(3) . . ?
C3A Li2 Li1 121.7(3) . . ?
C8B Li2 Li1 113.9(3) . . ?
C1A Li2 C4A 63.2(2) . . ?
C2B Li2 C4A 117.3(3) . . ?
C3B Li2 C4A 147.4(3) . . ?
C2A Li2 C4A 60.04(19) . . ?
C1B Li2 C4A 110.5(3) . . ?
C3A Li2 C4A 36.09(15) . . ?
C8B Li2 C4A 132.3(3) . . ?
Li1 Li2 C4A 113.6(3) . . ?
C1A Li2 C8A 35.72(16) . . ?
C2B Li2 C8A 118.5(3) . . ?
C3B Li2 C8A 124.9(3) . . ?
C2A Li2 C8A 57.8(2) . . ?
C1B Li2 C8A 134.6(3) . . ?
C3A Li2 C8A 57.63(19) . . ?
C8B Li2 C8A 167.5(3) . . ?
Li1 Li2 C8A 78.1(2) . . ?
C4A Li2 C8A 35.50(15) . . ?
C1A Li2 C4B 128.7(3) . . ?
C2B Li2 C4B 57.62(19) . . ?
C3B Li2 C4B 35.74(15) . . ?
C2A Li2 C4B 125.6(3) . . ?
C1B Li2 C4B 58.3(2) . . ?
C3A Li2 C4B 141.1(3) . . ?
C8B Li2 C4B 35.57(16) . . ?
Li1 Li2 C4B 78.3(2) . . ?
C4A Li2 C4B 167.6(3) . . ?
C8A Li2 C4B 156.2(3) . . ?

loop_
_geom_bond_atom_site_label_1
_geom_bond_atom_site_label_2
_geom_bond_distance
_geom_bond_site_symmetry_2
_geom_bond_publ_flag
C1A C2A 1.459(5) . ?
C1A C8A 1.527(5) . ?
C1A Li2 2.152(7) . ?
C1A Li1 2.309(7) . ?
C1A H1A 0.95 . ?
C2A C3A 1.366(5) . ?
C2A C9A 1.502(5) . ?
C2A Li2 2.210(7) . ?
C3A C4A 1.506(5) . ?
C3A Li2 2.312(7) . ?
C3A H3A 0.95 . ?
C4A C5A 1.538(5) . ?
C4A C8A 1.566(5) . ?
C4A Li2 2.511(7) . ?
C4A H4A 1 . ?
C5A C6A 1.531(5) . ?
C5A C6AA 1.537(5) . ?
C5A H5A1 0.99 . ?
C5A H5A2 0.99 . ?
C5A H5A3 0.99 . ?
C5A H5A4 0.99 . ?
C6A C7A 1.537(5) . ?
C6A H6A1 0.99 . ?
C6A H6A2 0.99 . ?
C7A C8A 1.582(5) . ?
C7A H7A1 0.99 . ?
C7A H7A2 0.99 . ?
C6AA C7AA 1.542(5) . ?
C6AA H6A3 0.99 . ?
C6AA H6A4 0.99 . ?
C7AA C8A 1.512(5) . ?
C7AA H7A3 0.99 . ?
C7AA H7A4 0.99 . ?
C8A Li2 2.615(8) . ?
C8A H8A1 1 . ?
C8A H8A2 1 . ?
C9A C10A 1.539(5) . ?
C9A H9A1 0.99 . ?
C9A H9A2 0.99 . ?
C10A C12A 1.515(6) . ?
C10A C13A 1.523(6) . ?
C10A C11A 1.537(6) . ?
C11A H11A 0.98 . ?
C11A H11B 0.98 . ?
C11A H11C 0.98 . ?
C12A H12A 0.98 . ?
C12A H12B 0.98 . ?
C12A H12C 0.98 . ?
C13A H13A 0.98 . ?
C13A H13B 0.98 . ?
C13A H13C 0.98 . ?
C1B C2B 1.364(5) . ?
C1B C8B 1.509(5) . ?
C1B Li2 2.246(7) . ?
C1B H1B 0.95 . ?
C2B C3B 1.428(5) . ?
C2B C9B 1.513(5) . ?
C2B Li2 2.193(7) . ?
C3B C4B 1.539(5) . ?
C3B Li2 2.203(7) . ?
C3B Li1 2.307(7) . ?
C3B H3B 0.95 . ?
C4B C5B 1.550(7) . ?
C4B C8B 1.564(6) . ?
C4B Li2 2.633(8) . ?
C4B H4B 1 . ?
C5B C6B 1.424(9) . ?
C5B H5B1 0.99 . ?
C5B H5B2 0.99 . ?
C6B C7B 1.475(8) . ?
C6B H6B1 0.99 . ?
C6B H6B2 0.99 . ?
C7B C8B 1.534(5) . ?
C7B H7B1 0.99 . ?
C7B H7B2 0.99 . ?
C8B Li2 2.456(8) . ?
C8B H8B 1 . ?
C9B C10B 1.540(5) . ?
C9B H9B1 0.99 . ?
C9B H9B2 0.99 . ?
C10B C13B 1.517(5) . ?
C10B C11B 1.526(6) . ?
C10B C12B 1.532(6) . ?
C11B H11D 0.98 . ?
C11B H11E 0.98 . ?
C11B H11F 0.98 . ?
C12B H12D 0.98 . ?
C12B H12E 0.98 . ?
C12B H12F 0.98 . ?
C13B H13D 0.98 . ?
C13B H13E 0.98 . ?
C13B H13F 0.98 . ?
N1 C4 1.368(10) . ?
N1 C3D 1.427(10) . ?
N1 C1D 1.431(9) . ?
N1 C3 1.486(14) . ?
N1 C4D 1.555(8) . ?
N1 C1 1.567(12) . ?
N1 Li1 2.149(6) . ?
N2 C2 1.36(3) . ?
N2 C5D 1.397(10) . ?
N2 C6D 1.450(9) . ?
N2 C6 1.514(11) . ?
N2 C5 1.531(12) . ?
N2 C2D 1.56(2) . ?
N2 Li1 2.161(6) . ?
C1 C2 1.51(3) . ?
C1 H1C1 0.99 . ?
C1 H2C1 0.99 . ?
C2 H1C2 0.99 . ?
C2 H2C2 0.99 . ?
C1D C2D 1.49(3) . ?
C1D H3C1 0.99 . ?
C1D H4C1 0.99 . ?
C2D H3C2 0.99 . ?
C2D H4C2 0.99 . ?
C3 H1C3 0.98 . ?
C3 H2C3 0.98 . ?
C3 H3C3 0.98 . ?
C3D H4C3 0.98 . ?
C3D H5C3 0.98 . ?
C3D H6C3 0.98 . ?
C4 H1C4 0.98 . ?
C4 H2C4 0.98 . ?
C4 H3C4 0.98 . ?
C4D H4C4 0.98 . ?
C4D H5C4 0.98 . ?
C4D H6C4 0.98 . ?
C5 H1C5 0.98 . ?
C5 H2C5 0.98 . ?
C5 H3C5 0.98 . ?
C5D H4C5 0.98 . ?
C5D H5C5 0.98 . ?
C5D H6C5 0.98 . ?
C6 H1C6 0.98 . ?
C6 H2C6 0.98 . ?
C6 H3C6 0.98 . ?
C6D H4C6 0.98 . ?
C6D H5C6 0.98 . ?
C6D H6C6 0.98 . ?
Li1 Li2 2.495(8) . ?

loop_
_geom_torsion_atom_site_label_1
_geom_torsion_atom_site_label_2
_geom_torsion_atom_site_label_3
_geom_torsion_atom_site_label_4
_geom_torsion
_geom_torsion_site_symmetry_1
_geom_torsion_site_symmetry_2
_geom_torsion_site_symmetry_3
_geom_torsion_site_symmetry_4
_geom_torsion_publ_flag
C8A C1A C2A C3A -19.5(4) . . . . ?
Li2 C1A C2A C3A 64.8(3) . . . . ?
Li1 C1A C2A C3A 111.2(3) . . . . ?
C8A C1A C2A C9A 165.5(3) . . . . ?
Li2 C1A C2A C9A -110.2(3) . . . . ?
Li1 C1A C2A C9A -63.8(4) . . . . ?
C8A C1A C2A Li2 -84.3(3) . . . . ?
Li1 C1A C2A Li2 46.4(3) . . . . ?
C1A C2A C3A C4A 8.2(4) . . . . ?
C9A C2A C3A C4A -176.8(3) . . . . ?
Li2 C2A C3A C4A 68.0(3) . . . . ?
C1A C2A C3A Li2 -59.8(3) . . . . ?
C9A C2A C3A Li2 115.2(4) . . . . ?
C2A C3A C4A C5A 121.1(3) . . . . ?
Li2 C3A C4A C5A -177.6(3) . . . . ?
C2A C3A C4A C8A 6.5(4) . . . . ?
Li2 C3A C4A C8A 67.9(3) . . . . ?
C2A C3A C4A Li2 -61.4(3) . . . . ?
C3A C4A C5A C6A -111.9(5) . . . . ?
C8A C4A C5A C6A 0.3(6) . . . . ?
Li2 C4A C5A C6A 161(8) . . . . ?
C3A C4A C5A C6AA -83.9(5) . . . . ?
C8A C4A C5A C6AA 28.3(5) . . . . ?
Li2 C4A C5A C6AA -171(8) . . . . ?
C6AA C5A C6A C7A -44.0(7) . . . . ?
C4A C5A C6A C7A 23.5(8) . . . . ?
C5A C6A C7A C8A -39.5(9) . . . . ?
C6A C5A C6AA C7AA 72.6(9) . . . . ?
C4A C5A C6AA C7AA -46.9(9) . . . . ?
C5A C6AA C7AA C8A 45.4(11) . . . . ?
C6AA C7AA C8A C1A 101.0(8) . . . . ?
C6AA C7AA C8A C4A -24.7(9) . . . . ?
C6AA C7AA C8A C7A 42.8(9) . . . . ?
C6AA C7AA C8A Li2 4(12) . . . . ?
C2A C1A C8A C7AA -104.7(5) . . . . ?
Li2 C1A C8A C7AA -176.5(5) . . . . ?
Li1 C1A C8A C7AA 118.1(5) . . . . ?
C2A C1A C8A C4A 22.5(4) . . . . ?
Li2 C1A C8A C4A -49.3(3) . . . . ?
Li1 C1A C8A C4A -114.8(3) . . . . ?
C2A C1A C8A C7A -84.2(5) . . . . ?
Li2 C1A C8A C7A -156.0(4) . . . . ?
Li1 C1A C8A C7A 138.6(4) . . . . ?
C2A C1A C8A Li2 71.8(3) . . . . ?
Li1 C1A C8A Li2 -65.5(3) . . . . ?
C3A C4A C8A C7AA 118.7(6) . . . . ?
C5A C4A C8A C7AA -2.3(7) . . . . ?
Li2 C4A C8A C7AA 178.5(6) . . . . ?
C3A C4A C8A C1A -17.7(3) . . . . ?
C5A C4A C8A C1A -138.7(3) . . . . ?
Li2 C4A C8A C1A 42.1(3) . . . . ?
C3A C4A C8A C7A 97.7(4) . . . . ?
C5A C4A C8A C7A -23.3(5) . . . . ?
Li2 C4A C8A C7A 157.5(4) . . . . ?
C3A C4A C8A Li2 -59.7(2) . . . . ?
C5A C4A C8A Li2 179.2(3) . . . . ?
C6A C7A C8A C7AA -77.5(13) . . . . ?
C6A C7A C8A C1A 150.9(6) . . . . ?
C6A C7A C8A C4A 40.2(8) . . . . ?
C6A C7A C8A Li2 98.2(10) . . . . ?
C3A C2A C9A C10A 92.1(4) . . . . ?
C1A C2A C9A C10A -93.5(4) . . . . ?
Li2 C2A C9A C10A -175.2(3) . . . . ?
C2A C9A C10A C12A -64.8(4) . . . . ?
C2A C9A C10A C13A 175.3(4) . . . . ?
C2A C9A C10A C11A 56.1(5) . . . . ?
C8B C1B C2B C3B 7.5(4) . . . . ?
Li2 C1B C2B C3B -61.7(3) . . . . ?
C8B C1B C2B C9B -178.5(3) . . . . ?
Li2 C1B C2B C9B 112.4(4) . . . . ?
C8B C1B C2B Li2 69.2(3) . . . . ?
C1B C2B C3B C4B -18.5(4) . . . . ?
C9B C2B C3B C4B 167.3(3) . . . . ?
Li2 C2B C3B C4B -81.9(3) . . . . ?
C1B C2B C3B Li2 63.4(3) . . . . ?
C9B C2B C3B Li2 -110.8(3) . . . . ?
C1B C2B C3B Li1 110.6(3) . . . . ?
C9B C2B C3B Li1 -63.6(4) . . . . ?
Li2 C2B C3B Li1 47.2(3) . . . . ?
C2B C3B C4B C5B -91.9(4) . . . . ?
Li2 C3B C4B C5B -161.1(4) . . . . ?
Li1 C3B C4B C5B 135.1(4) . . . . ?
C2B C3B C4B C8B 21.4(4) . . . . ?
Li2 C3B C4B C8B -47.8(3) . . . . ?
Li1 C3B C4B C8B -111.6(3) . . . . ?
C2B C3B C4B Li2 69.2(3) . . . . ?
Li1 C3B C4B Li2 -63.8(3) . . . . ?
C3B C4B C5B C6B 110.5(5) . . . . ?
C8B C4B C5B C6B -3.2(6) . . . . ?
Li2 C4B C5B C6B 48.8(12) . . . . ?
C4B C5B C6B C7B 21.7(8) . . . . ?
C5B C6B C7B C8B -30.9(7) . . . . ?
C2B C1B C8B C7B 121.0(4) . . . . ?
Li2 C1B C8B C7B -175.5(4) . . . . ?
C2B C1B C8B C4B 6.7(4) . . . . ?
Li2 C1B C8B C4B 70.1(3) . . . . ?
C2B C1B C8B Li2 -63.4(3) . . . . ?
C6B C7B C8B C1B -85.1(5) . . . . ?
C6B C7B C8B C4B 27.3(5) . . . . ?
C6B C7B C8B Li2 -149(4) . . . . ?
C3B C4B C8B C1B -16.9(4) . . . . ?
C5B C4B C8B C1B 105.1(3) . . . . ?
Li2 C4B C8B C1B -59.6(3) . . . . ?
C3B C4B C8B C7B -137.0(3) . . . . ?
C5B C4B C8B C7B -15.1(4) . . . . ?
Li2 C4B C8B C7B -179.7(4) . . . . ?
C3B C4B C8B Li2 42.7(3) . . . . ?
C5B C4B C8B Li2 164.6(3) . . . . ?
C1B C2B C9B C10B 84.5(4) . . . . ?
C3B C2B C9B C10B -102.0(4) . . . . ?
Li2 C2B C9B C10B 173.5(3) . . . . ?
C2B C9B C10B C13B 54.8(4) . . . . ?
C2B C9B C10B C11B -65.0(5) . . . . ?
C2B C9B C10B C12B 174.1(3) . . . . ?
C4 N1 C1 C2 -77.8(17) . . . . ?
C3D N1 C1 C2 153.4(16) . . . . ?
C1D N1 C1 C2 -60.9(17) . . . . ?
C3 N1 C1 C2 156.3(16) . . . . ?
C4D N1 C1 C2 -101.0(16) . . . . ?
Li1 N1 C1 C2 39.0(16) . . . . ?
C5D N2 C2 C1 -95(2) . . . . ?
C6D N2 C2 C1 150(2) . . . . ?
C6 N2 C2 C1 166.3(15) . . . . ?
C5 N2 C2 C1 -78(2) . . . . ?
C2D N2 C2 C1 -37(4) . . . . ?
Li1 N2 C2 C1 41(2) . . . . ?
N1 C1 C2 N2 -59(2) . . . . ?
C4 N1 C1D C2D -156.8(12) . . . . ?
C3D N1 C1D C2D 77.1(11) . . . . ?
C3 N1 C1D C2D 89.6(13) . . . . ?
C4D N1 C1D C2D -168.9(10) . . . . ?
C1 N1 C1D C2D 39.2(10) . . . . ?
Li1 N1 C1D C2D -48.2(11) . . . . ?
N1 C1D C2D N2 60.9(17) . . . . ?
C2 N2 C2D C1D 71(6) . . . . ?
C5D N2 C2D C1D -158.4(13) . . . . ?
C6D N2 C2D C1D 78.8(16) . . . . ?
C6 N2 C2D C1D 99.7(16) . . . . ?
C5 N2 C2D C1D -146.7(15) . . . . ?
Li1 N2 C2D C1D -35.7(15) . . . . ?
C4 N1 Li1 N2 104.4(6) . . . . ?
C3D N1 Li1 N2 -102.4(6) . . . . ?
C1D N1 Li1 N2 22.2(6) . . . . ?
C3 N1 Li1 N2 -124.3(7) . . . . ?
C4D N1 Li1 N2 137.1(4) . . . . ?
C1 N1 Li1 N2 -13.2(6) . . . . ?
C4 N1 Li1 C3B -141.9(6) . . . . ?
C3D N1 Li1 C3B 11.4(7) . . . . ?
C1D N1 Li1 C3B 136.0(6) . . . . ?
C3 N1 Li1 C3B -10.5(8) . . . . ?
C4D N1 Li1 C3B -109.1(5) . . . . ?
C1 N1 Li1 C3B 100.6(7) . . . . ?
C4 N1 Li1 C1A -14.4(7) . . . . ?
C3D N1 Li1 C1A 138.8(6) . . . . ?
C1D N1 Li1 C1A -96.6(6) . . . . ?
C3 N1 Li1 C1A 116.9(8) . . . . ?
C4D N1 Li1 C1A 18.3(5) . . . . ?
C1 N1 Li1 C1A -132.0(7) . . . . ?
C4 N1 Li1 Li2 -71.4(8) . . . . ?
C3D N1 Li1 Li2 81.8(7) . . . . ?
C1D N1 Li1 Li2 -153.6(7) . . . . ?
C3 N1 Li1 Li2 59.9(9) . . . . ?
C4D N1 Li1 Li2 -38.6(7) . . . . ?
C1 N1 Li1 Li2 171.0(7) . . . . ?
C2 N2 Li1 N1 -14.5(10) . . . . ?
C5D N2 Li1 N1 125.8(6) . . . . ?
C6D N2 Li1 N1 -105.9(5) . . . . ?
C6 N2 Li1 N1 -136.4(6) . . . . ?
C5 N2 Li1 N1 106.1(6) . . . . ?
C2D N2 Li1 N1 6.6(8) . . . . ?
C2 N2 Li1 C3B -137.0(10) . . . . ?
C5D N2 Li1 C3B 3.4(7) . . . . ?
C6D N2 Li1 C3B 131.6(5) . . . . ?
C6 N2 Li1 C3B 101.1(6) . . . . ?
C5 N2 Li1 C3B -16.4(6) . . . . ?
C2D N2 Li1 C3B -115.9(8) . . . . ?
C2 N2 Li1 C1A 97.0(11) . . . . ?
C5D N2 Li1 C1A -122.6(6) . . . . ?
C6D N2 Li1 C1A 5.6(6) . . . . ?
C6 N2 Li1 C1A -24.9(7) . . . . ?
C5 N2 Li1 C1A -142.4(6) . . . . ?
C2D N2 Li1 C1A 118.1(8) . . . . ?
C2 N2 Li1 Li2 161.6(11) . . . . ?
C5D N2 Li1 Li2 -58.0(8) . . . . ?
C6D N2 Li1 Li2 70.2(7) . . . . ?
C6 N2 Li1 Li2 39.7(7) . . . . ?
C5 N2 Li1 Li2 -77.8(7) . . . . ?
C2D N2 Li1 Li2 -177.3(9) . . . . ?
C2B C3B Li1 N1 82.3(4) . . . . ?
C4B C3B Li1 N1 -152.4(3) . . . . ?
Li2 C3B Li1 N1 131.0(4) . . . . ?
C2B C3B Li1 N2 -178.3(3) . . . . ?
C4B C3B Li1 N2 -53.0(4) . . . . ?
Li2 C3B Li1 N2 -129.6(3) . . . . ?
C2B C3B Li1 C1A -46.6(4) . . . . ?
C4B C3B Li1 C1A 78.7(3) . . . . ?
Li2 C3B Li1 C1A 2.1(3) . . . . ?
C2B C3B Li1 Li2 -48.7(3) . . . . ?
C4B C3B Li1 Li2 76.6(3) . . . . ?
C2A C1A Li1 N1 174.9(3) . . . . ?
C8A C1A Li1 N1 -57.9(4) . . . . ?
Li2 C1A Li1 N1 -136.9(3) . . . . ?
C2A C1A Li1 N2 77.9(4) . . . . ?
C8A C1A Li1 N2 -154.8(3) . . . . ?
Li2 C1A Li1 N2 126.1(4) . . . . ?
C2A C1A Li1 C3B -50.4(4) . . . . ?
C8A C1A Li1 C3B 76.9(3) . . . . ?
Li2 C1A Li1 C3B -2.2(3) . . . . ?
C2A C1A Li1 Li2 -48.2(3) . . . . ?
C8A C1A Li1 Li2 79.0(3) . . . . ?
C2A C1A Li2 C2B -176.5(5) . . . . ?
C8A C1A Li2 C2B -71.2(5) . . . . ?
Li1 C1A Li2 C2B 43.7(5) . . . . ?
C2A C1A Li2 C3B 142.2(4) . . . . ?
C8A C1A Li2 C3B -112.5(4) . . . . ?
Li1 C1A Li2 C3B 2.4(3) . . . . ?
C8A C1A Li2 C2A 105.3(3) . . . . ?
Li1 C1A Li2 C2A -139.8(3) . . . . ?
C2A C1A Li2 C1B -129.0(19) . . . . ?
C8A C1A Li2 C1B -23.7(19) . . . . ?
Li1 C1A Li2 C1B 91.3(18) . . . . ?
C2A C1A Li2 C3A -33.95(19) . . . . ?
C8A C1A Li2 C3A 71.3(2) . . . . ?
Li1 C1A Li2 C3A -173.7(3) . . . . ?
C2A C1A Li2 C8B 57.8(7) . . . . ?
C8A C1A Li2 C8B 163.1(7) . . . . ?
Li1 C1A Li2 C8B -82.0(7) . . . . ?
C2A C1A Li2 Li1 139.8(3) . . . . ?
C8A C1A Li2 Li1 -114.9(3) . . . . ?
C2A C1A Li2 C4A -74.6(2) . . . . ?
C8A C1A Li2 C4A 30.7(2) . . . . ?
Li1 C1A Li2 C4A 145.6(3) . . . . ?
C2A C1A Li2 C8A -105.3(3) . . . . ?
Li1 C1A Li2 C8A 114.9(3) . . . . ?
C2A C1A Li2 C4B 101.3(4) . . . . ?
C8A C1A Li2 C4B -153.4(4) . . . . ?
Li1 C1A Li2 C4B -38.5(3) . . . . ?
C1B C2B Li2 C1A 166.9(5) . . . . ?
C3B C2B Li2 C1A -72.3(5) . . . . ?
C9B C2B Li2 C1A 45.8(6) . . . . ?
C1B C2B Li2 C3B -120.8(3) . . . . ?
C9B C2B Li2 C3B 118.2(3) . . . . ?
C1B C2B Li2 C2A 131(5) . . . . ?
C3B C2B Li2 C2A -108(5) . . . . ?
C9B C2B Li2 C2A 10(5) . . . . ?
C3B C2B Li2 C1B 120.8(3) . . . . ?
C9B C2B Li2 C1B -121.1(4) . . . . ?
C1B C2B Li2 C3A 54.7(6) . . . . ?
C3B C2B Li2 C3A 175.5(6) . . . . ?
C9B C2B Li2 C3A -66.4(7) . . . . ?
C1B C2B Li2 C8B -37.9(2) . . . . ?
C3B C2B Li2 C8B 82.9(2) . . . . ?
C9B C2B Li2 C8B -159.0(3) . . . . ?
C1B C2B Li2 Li1 -156.7(3) . . . . ?
C3B C2B Li2 Li1 -36.0(2) . . . . ?
C9B C2B Li2 Li1 82.2(3) . . . . ?
C1B C2B Li2 C4A 87.6(3) . . . . ?
C3B C2B Li2 C4A -151.6(4) . . . . ?
C9B C2B Li2 C4A -33.5(4) . . . . ?
C1B C2B Li2 C8A 127.9(3) . . . . ?
C3B C2B Li2 C8A -111.3(3) . . . . ?
C9B C2B Li2 C8A 6.8(4) . . . . ?
C1B C2B Li2 C4B -79.3(2) . . . . ?
C3B C2B Li2 C4B 41.42(19) . . . . ?
C9B C2B Li2 C4B 159.6(3) . . . . ?
C2B C3B Li2 C1A 134.0(4) . . . . ?
C4B C3B Li2 C1A -119.0(4) . . . . ?
Li1 C3B Li2 C1A -2.4(3) . . . . ?
C4B C3B Li2 C2B 107.0(3) . . . . ?
Li1 C3B Li2 C2B -136.5(3) . . . . ?
C2B C3B Li2 C2A 174.0(6) . . . . ?
C4B C3B Li2 C2A -79.0(6) . . . . ?
Li1 C3B Li2 C2A 37.6(5) . . . . ?
C2B C3B Li2 C1B -34.35(19) . . . . ?
C4B C3B Li2 C1B 72.6(2) . . . . ?
Li1 C3B Li2 C1B -170.8(3) . . . . ?
C2B C3B Li2 C3A -130(6) . . . . ?
C4B C3B Li2 C3A -23(6) . . . . ?
Li1 C3B Li2 C3A 93(6) . . . . ?
C2B C3B Li2 C8B -76.2(2) . . . . ?
C4B C3B Li2 C8B 30.8(2) . . . . ?
Li1 C3B Li2 C8B 147.4(3) . . . . ?
C2B C3B Li2 Li1 136.5(3) . . . . ?
C4B C3B Li2 Li1 -116.6(3) . . . . ?
C2B C3B Li2 C4A 51.5(5) . . . . ?
C4B C3B Li2 C4A 158.5(5) . . . . ?
Li1 C3B Li2 C4A -84.9(6) . . . . ?
C2B C3B Li2 C8A 92.9(4) . . . . ?
C4B C3B Li2 C8A -160.2(3) . . . . ?
Li1 C3B Li2 C8A -43.6(3) . . . . ?
C2B C3B Li2 C4B -107.0(3) . . . . ?
Li1 C3B Li2 C4B 116.6(3) . . . . ?
C3A C2A Li2 C1A -120.0(3) . . . . ?
C9A C2A Li2 C1A 118.1(3) . . . . ?
C3A C2A Li2 C2B -82(5) . . . . ?
C1A C2A Li2 C2B 38(5) . . . . ?
C9A C2A Li2 C2B 156(5) . . . . ?
C3A C2A Li2 C3B 175.0(6) . . . . ?
C1A C2A Li2 C3B -64.9(6) . . . . ?
C9A C2A Li2 C3B 53.1(7) . . . . ?
C3A C2A Li2 C1B 45.3(6) . . . . ?
C1A C2A Li2 C1B 165.3(7) . . . . ?
C9A C2A Li2 C1B -76.6(7) . . . . ?
C1A C2A Li2 C3A 120.0(3) . . . . ?
C9A C2A Li2 C3A -121.9(3) . . . . ?
C3A C2A Li2 C8B 87.0(4) . . . . ?
C1A C2A Li2 C8B -153.0(4) . . . . ?
C9A C2A Li2 C8B -34.9(5) . . . . ?
C3A C2A Li2 Li1 -153.7(3) . . . . ?
C1A C2A Li2 Li1 -33.6(2) . . . . ?
C9A C2A Li2 Li1 84.4(3) . . . . ?
C3A C2A Li2 C4A -36.6(2) . . . . ?
C1A C2A Li2 C4A 83.4(2) . . . . ?
C9A C2A Li2 C4A -158.6(3) . . . . ?
C3A C2A Li2 C8A -78.3(2) . . . . ?
C1A C2A Li2 C8A 41.75(19) . . . . ?
C9A C2A Li2 C8A 159.8(3) . . . . ?
C3A C2A Li2 C4B 130.2(4) . . . . ?
C1A C2A Li2 C4B -109.8(4) . . . . ?
C9A C2A Li2 C4B 8.3(5) . . . . ?
C2B C1B Li2 C1A -57.8(18) . . . . ?
C8B C1B Li2 C1A -175.0(19) . . . . ?
C8B C1B Li2 C2B -117.2(3) . . . . ?
C2B C1B Li2 C3B 36.4(2) . . . . ?
C8B C1B Li2 C3B -80.8(2) . . . . ?
C2B C1B Li2 C2A -174.8(7) . . . . ?
C8B C1B Li2 C2A 68.0(7) . . . . ?
C2B C1B Li2 C3A -147.5(4) . . . . ?
C8B C1B Li2 C3A 95.4(4) . . . . ?
C2B C1B Li2 C8B 117.2(3) . . . . ?
C2B C1B Li2 Li1 27.3(4) . . . . ?
C8B C1B Li2 Li1 -89.9(4) . . . . ?
C2B C1B Li2 C4A -108.5(3) . . . . ?
C8B C1B Li2 C4A 134.3(3) . . . . ?
C2B C1B Li2 C8A -77.0(4) . . . . ?
C8B C1B Li2 C8A 165.8(4) . . . . ?
C2B C1B Li2 C4B 77.4(2) . . . . ?
C8B C1B Li2 C4B -39.8(2) . . . . ?
C2A C3A Li2 C1A 37.8(2) . . . . ?
C4A C3A Li2 C1A -80.9(2) . . . . ?
C2A C3A Li2 C2B 173.6(6) . . . . ?
C4A C3A Li2 C2B 55.0(6) . . . . ?
C2A C3A Li2 C3B -60(6) . . . . ?
C4A C3A Li2 C3B -18E1(10) . . . . ?
C4A C3A Li2 C2A -118.6(3) . . . . ?
C2A C3A Li2 C1B -153.9(4) . . . . ?
C4A C3A Li2 C1B 87.5(4) . . . . ?
C2A C3A Li2 C8B -112.5(3) . . . . ?
C4A C3A Li2 C8B 128.9(3) . . . . ?
C2A C3A Li2 Li1 31.4(4) . . . . ?
C4A C3A Li2 Li1 -87.2(4) . . . . ?
C2A C3A Li2 C4A 118.6(3) . . . . ?
C2A C3A Li2 C8A 78.7(2) . . . . ?
C4A C3A Li2 C8A -39.93(19) . . . . ?
C2A C3A Li2 C4B -81.3(5) . . . . ?
C4A C3A Li2 C4B 160.1(5) . . . . ?
C1B C8B Li2 C1A 178.0(7) . . . . ?
C7B C8B Li2 C1A -116(4) . . . . ?
C4B C8B Li2 C1A 67.5(7) . . . . ?
C1B C8B Li2 C2B 36.5(2) . . . . ?
C7B C8B Li2 C2B 103(5) . . . . ?
C4B C8B Li2 C2B -74.0(2) . . . . ?
C1B C8B Li2 C3B 79.6(2) . . . . ?
C7B C8B Li2 C3B 146(4) . . . . ?
C4B C8B Li2 C3B -30.9(2) . . . . ?
C1B C8B Li2 C2A -142.7(4) . . . . ?
C7B C8B Li2 C2A -76(5) . . . . ?
C4B C8B Li2 C2A 106.8(4) . . . . ?
C7B C8B Li2 C1B 66(4) . . . . ?
C4B C8B Li2 C1B -110.5(3) . . . . ?
C1B C8B Li2 C3A -103.5(3) . . . . ?
C7B C8B Li2 C3A -37(5) . . . . ?
C4B C8B Li2 C3A 146.0(3) . . . . ?
C1B C8B Li2 Li1 109.7(3) . . . . ?
C7B C8B Li2 Li1 176(4) . . . . ?
C4B C8B Li2 Li1 -0.8(3) . . . . ?
C1B C8B Li2 C4A -65.2(4) . . . . ?
C7B C8B Li2 C4A 1(5) . . . . ?
C4B C8B Li2 C4A -175.7(4) . . . . ?
C1B C8B Li2 C8A -54.1(14) . . . . ?
C7B C8B Li2 C8A 12(5) . . . . ?
C4B C8B Li2 C8A -164.6(14) . . . . ?
C1B C8B Li2 C4B 110.5(3) . . . . ?
C7B C8B Li2 C4B 177(5) . . . . ?
N1 Li1 Li2 C1A 78.8(5) . . . . ?
N2 Li1 Li2 C1A -95.3(4) . . . . ?
C3B Li1 Li2 C1A 177.5(3) . . . . ?
N1 Li1 Li2 C2B -73.6(5) . . . . ?
N2 Li1 Li2 C2B 112.3(4) . . . . ?
C3B Li1 Li2 C2B 25.07(17) . . . . ?
C1A Li1 Li2 C2B -152.4(3) . . . . ?
N1 Li1 Li2 C3B -98.7(5) . . . . ?
N2 Li1 Li2 C3B 87.2(4) . . . . ?
C1A Li1 Li2 C3B -177.5(3) . . . . ?
N1 Li1 Li2 C2A 102.8(5) . . . . ?
N2 Li1 Li2 C2A -71.3(5) . . . . ?
C3B Li1 Li2 C2A -158.5(3) . . . . ?
C1A Li1 Li2 C2A 24.02(18) . . . . ?
N1 Li1 Li2 C1B -89.2(6) . . . . ?
N2 Li1 Li2 C1B 96.7(5) . . . . ?
C3B Li1 Li2 C1B 9.5(3) . . . . ?
C1A Li1 Li2 C1B -168.0(4) . . . . ?
N1 Li1 Li2 C3A 85.4(5) . . . . ?
N2 Li1 Li2 C3A -88.7(5) . . . . ?
C3B Li1 Li2 C3A -175.9(4) . . . . ?
C1A Li1 Li2 C3A 6.6(3) . . . . ?
N1 Li1 Li2 C8B -130.4(4) . . . . ?
N2 Li1 Li2 C8B 55.5(5) . . . . ?
C3B Li1 Li2 C8B -31.8(2) . . . . ?
C1A Li1 Li2 C8B 150.8(4) . . . . ?
N1 Li1 Li2 C4A 45.4(6) . . . . ?
N2 Li1 Li2 C4A -128.7(4) . . . . ?
C3B Li1 Li2 C4A 144.1(3) . . . . ?
C1A Li1 Li2 C4A -33.4(2) . . . . ?
N1 Li1 Li2 C8A 46.0(5) . . . . ?
N2 Li1 Li2 C8A -128.1(4) . . . . ?
C3B Li1 Li2 C8A 144.7(3) . . . . ?
C1A Li1 Li2 C8A -32.76(16) . . . . ?
N1 Li1 Li2 C4B -130.9(5) . . . . ?
N2 Li1 Li2 C4B 55.0(4) . . . . ?
C3B Li1 Li2 C4B -32.23(15) . . . . ?
C1A Li1 Li2 C4B 150.3(3) . . . . ?
C3A C4A Li2 C1A 80.1(2) . . . . ?
C5A C4A Li2 C1A 169(8) . . . . ?
C8A C4A Li2 C1A -30.9(2) . . . . ?
C3A C4A Li2 C2B -147.4(4) . . . . ?
C5A C4A Li2 C2B -59(8) . . . . ?
C8A C4A Li2 C2B 101.6(3) . . . . ?
C3A C4A Li2 C3B 179.8(6) . . . . ?
C5A C4A Li2 C3B -92(8) . . . . ?
C8A C4A Li2 C3B 68.8(6) . . . . ?
C3A C4A Li2 C2A 35.6(2) . . . . ?
C5A C4A Li2 C2A 124(8) . . . . ?
C8A C4A Li2 C2A -75.4(2) . . . . ?
C3A C4A Li2 C1B -108.9(3) . . . . ?
C5A C4A Li2 C1B -20(8) . . . . ?
C8A C4A Li2 C1B 140.2(3) . . . . ?
C5A C4A Li2 C3A 89(8) . . . . ?
C8A C4A Li2 C3A -111.0(3) . . . . ?
C3A C4A Li2 C8B -73.1(4) . . . . ?
C5A C4A Li2 C8B 16(8) . . . . ?
C8A C4A Li2 C8B 175.9(4) . . . . ?
C3A C4A Li2 Li1 112.0(3) . . . . ?
C5A C4A Li2 Li1 -159(8) . . . . ?
C8A C4A Li2 Li1 1.0(3) . . . . ?
C3A C4A Li2 C8A 111.0(3) . . . . ?
C5A C4A Li2 C8A -160(8) . . . . ?
C3A C4A Li2 C4B -84.9(14) . . . . ?
C5A C4A Li2 C4B 4(9) . . . . ?
C8A C4A Li2 C4B 164.1(14) . . . . ?
C7AA C8A Li2 C1A 99(11) . . . . ?
C4A C8A Li2 C1A 128.3(3) . . . . ?
C7A C8A Li2 C1A 64.3(8) . . . . ?
C7AA C8A Li2 C2B -128(11) . . . . ?
C1A C8A Li2 C2B 133.8(4) . . . . ?
C4A C8A Li2 C2B -97.9(3) . . . . ?
C7A C8A Li2 C2B -161.9(8) . . . . ?
C7AA C8A Li2 C3B -172(11) . . . . ?
C1A C8A Li2 C3B 89.5(4) . . . . ?
C4A C8A Li2 C3B -142.2(4) . . . . ?
C7A C8A Li2 C3B 153.8(7) . . . . ?
C7AA C8A Li2 C2A 53(11) . . . . ?
C1A C8A Li2 C2A -45.9(2) . . . . ?
C4A C8A Li2 C2A 82.4(2) . . . . ?
C7A C8A Li2 C2A 18.3(8) . . . . ?
C7AA C8A Li2 C1B -87(11) . . . . ?
C1A C8A Li2 C1B 174.2(5) . . . . ?
C4A C8A Li2 C1B -57.5(4) . . . . ?
C7A C8A Li2 C1B -121.6(8) . . . . ?
C7AA C8A Li2 C3A 11(11) . . . . ?
C1A C8A Li2 C3A -87.7(2) . . . . ?
C4A C8A Li2 C3A 40.6(2) . . . . ?
C7A C8A Li2 C3A -23.4(8) . . . . ?
C7AA C8A Li2 C8B -44(12) . . . . ?
C1A C8A Li2 C8B -142.5(15) . . . . ?
C4A C8A Li2 C8B -14.2(14) . . . . ?
C7A C8A Li2 C8B -78.2(18) . . . . ?
C7AA C8A Li2 Li1 151(11) . . . . ?
C1A C8A Li2 Li1 52.6(2) . . . . ?
C4A C8A Li2 Li1 -179.1(3) . . . . ?
C7A C8A Li2 Li1 116.9(8) . . . . ?
C7AA C8A Li2 C4A -30(11) . . . . ?
C1A C8A Li2 C4A -128.3(3) . . . . ?
C7A C8A Li2 C4A -64.1(8) . . . . ?
C7AA C8A Li2 C4B 159(11) . . . . ?
C1A C8A Li2 C4B 60.1(7) . . . . ?
C4A C8A Li2 C4B -171.6(7) . . . . ?
C7A C8A Li2 C4B 124.3(9) . . . . ?
C3B C4B Li2 C1A 84.1(4) . . . . ?
C5B C4B Li2 C1A 155.2(9) . . . . ?
C8B C4B Li2 C1A -147.7(4) . . . . ?
C3B C4B Li2 C2B -44.1(2) . . . . ?
C5B C4B Li2 C2B 27.0(10) . . . . ?
C8B C4B Li2 C2B 84.1(2) . . . . ?
C5B C4B Li2 C3B 71.1(10) . . . . ?
C8B C4B Li2 C3B 128.2(3) . . . . ?
C3B C4B Li2 C2A 133.5(4) . . . . ?
C5B C4B Li2 C2A -155.3(9) . . . . ?
C8B C4B Li2 C2A -98.3(4) . . . . ?
C3B C4B Li2 C1B -86.6(3) . . . . ?
C5B C4B Li2 C1B -15.4(10) . . . . ?
C8B C4B Li2 C1B 41.6(2) . . . . ?
C3B C4B Li2 C3A 177.8(5) . . . . ?
C5B C4B Li2 C3A -111.0(10) . . . . ?
C8B C4B Li2 C3A -54.0(5) . . . . ?
C3B C4B Li2 C8B -128.2(3) . . . . ?
C5B C4B Li2 C8B -57.0(10) . . . . ?
C3B C4B Li2 Li1 51.1(2) . . . . ?
C5B C4B Li2 Li1 122.2(10) . . . . ?
C8B C4B Li2 Li1 179.3(3) . . . . ?
C3B C4B Li2 C4A -113.2(14) . . . . ?
C5B C4B Li2 C4A -42(2) . . . . ?
C8B C4B Li2 C4A 15.0(14) . . . . ?
C3B C4B Li2 C8A 43.6(7) . . . . ?
C5B C4B Li2 C8A 114.8(11) . . . . ?
C8B C4B Li2 C8A 171.8(8) . . . . ?
